data_1510791
loop_
_publ_author_name
'Konovalenko, S.I.'
'Pushcharovskii, D.Yu.'
'Yamnova, N.A.'
'Kalacheva, L.V.'

_publ_section_title
;
 Crystal structure of a new natural tusionite borate Mn Sn (B O3)2.
;
_journal_name_full Kristallografiya
_journal_page_first 1557
_journal_page_last 1558
_journal_volume 37
_journal_year 1992
_chemical_formula_sum 'B2 Ca0.02 Fe0.15 Mn0.83 O6 Sn'
_chemical_name_systematic '(Mn0.83 Fe0.15 Ca0.02) Sn (B O3)2'
_space_group_IT_number 148
_symmetry_space_group_name_Hall '-R 3'
_symmetry_space_group_name_H-M 'R -3 :H'
_cell_angle_alpha 90
_cell_angle_beta 90
_cell_angle_gamma 120
_cell_formula_units_Z 3
_cell_length_a 4.771
_cell_length_b 4.771
_cell_length_c 15.304
_cell_volume 301.685
_citation_journal_id_ASTM KRISAJ
_cod_data_source_file boron_29.cif
_cod_data_source_block B2Ca0.02Fe0.15Mn0.83O6Sn1
_cod_original_cell_volume 301.6855
_cod_original_formula_sum 'B2 Ca0.02 Fe0.15 Mn0.83 O6 Sn1'
_cod_database_code 1510791

loop_
_symmetry_equiv_pos_as_xyz
x,y,z
-y,x-y,z
-x+y,-x,z
-x,-y,-z
y,-x+y,-z
x-y,x,-z
x+2/3,y+1/3,z+1/3
-y+2/3,x-y+1/3,z+1/3
-x+y+2/3,-x+1/3,z+1/3
-x+2/3,-y+1/3,-z+1/3
y+2/3,-x+y+1/3,-z+1/3
x-y+2/3,x+1/3,-z+1/3
x+1/3,y+2/3,z+2/3
-y+1/3,x-y+2/3,z+2/3
-x+y+1/3,-x+2/3,z+2/3
-x+1/3,-y+2/3,-z+2/3
y+1/3,-x+y+2/3,-z+2/3
x-y+1/3,x+2/3,-z+2/3

loop_
_atom_site_label
_atom_site_type_symbol
_atom_site_fract_x
_atom_site_fract_y
_atom_site_fract_z
_atom_site_occupancy
_atom_site_U_iso_or_equiv
Sn1 Sn 0 0 0 1 0.0
B1 B 0 0 0.2552 1 0.0
Ca1 Ca 0 0 0.5 0.02 0.0
O1 O -0.0141 0.2822 0.25415 1 0.0
Mn1 Mn 0 0 0.5 0.83 0.0
Fe1 Fe 0 0 0.5 0.15 0.0
